data_4515509
loop_
_publ_author_name
'Liang, Qiuming'
'Sheng, Kai'
'Salmon, Andrew'
'Zhou, Vivian Yue'
'Song, Datong'

_publ_section_title
;
 Active Iron(II) Catalysts toward gem-Specific Dimerization of Terminal
 Alkynes
;
_journal_issue 2
_journal_name_full 'ACS Catalysis'
_journal_page_first 810
_journal_paper_doi 10.1021/acscatal.8b03552
_journal_volume 9
_journal_year 2018
_chemical_formula_sum 'C26 H37 Cl Fe N2'
_chemical_formula_weight 468.87
_space_group_crystal_system monoclinic
_space_group_IT_number 14
_space_group_name_Hall '-P 2ybc'
_space_group_name_H-M_alt 'P 1 21/c 1'
_atom_sites_solution_hydrogens geom
_audit_creation_method SHELXL-2016/6
_cell_angle_alpha 90
_cell_angle_beta 91.196(2)
_cell_angle_gamma 90
_cell_formula_units_Z 4
_cell_length_a 8.5309(5)
_cell_length_b 16.6841(8)
_cell_length_c 17.0048(9)
_cell_measurement_reflns_used 21940
_cell_measurement_temperature 150(2)
_cell_measurement_theta_max 27.505
_cell_measurement_theta_min 2.388
_cell_volume 2419.8(2)
_computing_structure_refinement 'SHELXL-2016/6 (Sheldrick, 2016)'
_diffrn_ambient_temperature 150(2)
_diffrn_measured_fraction_theta_full 1.000
_diffrn_measured_fraction_theta_max 0.998
_diffrn_measurement_device_type 'Bruker Kappa Apex II'
_diffrn_measurement_method 'omega and phi scans'
_diffrn_radiation_type MoK\a
_diffrn_radiation_wavelength 0.71073
_diffrn_reflns_av_R_equivalents 0.0801
_diffrn_reflns_av_unetI/netI 0.0991
_diffrn_reflns_Laue_measured_fraction_full 1.000
_diffrn_reflns_Laue_measured_fraction_max 0.998
_diffrn_reflns_limit_h_max 11
_diffrn_reflns_limit_h_min -11
_diffrn_reflns_limit_k_max 21
_diffrn_reflns_limit_k_min -15
_diffrn_reflns_limit_l_max 15
_diffrn_reflns_limit_l_min -22
_diffrn_reflns_number 21940
_diffrn_reflns_point_group_measured_fraction_full 1.000
_diffrn_reflns_point_group_measured_fraction_max 0.998
_diffrn_reflns_theta_full 25.242
_diffrn_reflns_theta_max 27.505
_diffrn_reflns_theta_min 2.388
_exptl_absorpt_coefficient_mu 0.749
_exptl_absorpt_correction_T_max 0.7456
_exptl_absorpt_correction_T_min 0.6609
_exptl_absorpt_correction_type multi-scan
_exptl_absorpt_process_details SADABS
_exptl_crystal_colour yellow
_exptl_crystal_density_diffrn 1.287
_exptl_crystal_description rod
_exptl_crystal_F_000 1000
_exptl_crystal_size_max 0.2
_exptl_crystal_size_mid 0.05
_exptl_crystal_size_min 0.05
_refine_diff_density_max 0.568
_refine_diff_density_min -0.343
_refine_diff_density_rms 0.078
_refine_ls_extinction_method none
_refine_ls_goodness_of_fit_ref 1.017
_refine_ls_hydrogen_treatment constr
_refine_ls_matrix_type full
_refine_ls_number_parameters 281
_refine_ls_number_reflns 5539
_refine_ls_number_restraints 0
_refine_ls_restrained_S_all 1.017
_refine_ls_R_factor_all 0.1126
_refine_ls_R_factor_gt 0.0548
_refine_ls_shift/su_max 0.017
_refine_ls_shift/su_mean 0.000
_refine_ls_structure_factor_coef Fsqd
_refine_ls_weighting_details 'w=1/[\s^2^(Fo^2^)+(0.0540P)^2^+0.2710P] where P=(Fo^2^+2Fc^2^)/3'
_refine_ls_weighting_scheme calc
_refine_ls_wR_factor_gt 0.1132
_refine_ls_wR_factor_ref 0.1329
_reflns_Friedel_coverage 0.000
_reflns_number_gt 3292
_reflns_number_total 5539
_reflns_threshold_expression 'I > 2\s(I)'
_cod_data_source_file cs8b03552_si_003.cif
_cod_data_source_block 2
_cod_original_sg_symbol_H-M 'P 21/c'
_cod_database_code 4515509
_shelx_shelxl_version_number 2016/6
_shelx_space_group_comment
;
The symmetry employed for this shelxl refinement is uniquely defined
by the following loop, which should always be used as a source of
symmetry information in preference to the above space-group names.
They are only intended as comments.
;

loop_
_space_group_symop_operation_xyz
'x, y, z'
'-x, y+1/2, -z+1/2'
'-x, -y, -z'
'x, -y-1/2, z-1/2'

loop_
_atom_site_label
_atom_site_type_symbol
_atom_site_fract_x
_atom_site_fract_y
_atom_site_fract_z
_atom_site_U_iso_or_equiv
_atom_site_adp_type
_atom_site_occupancy
_atom_site_site_symmetry_order
_atom_site_calc_flag
_atom_site_refinement_flags_posn
_atom_site_refinement_flags_adp
Fe1 Fe 0.72792(6) 0.16931(3) 0.13154(3) 0.02382(15) Uani 1 1 d . .
Cl1 Cl 0.62337(12) 0.09929(5) 0.03019(5) 0.0412(3) Uani 1 1 d . .
N1 N 0.9647(3) 0.04582(14) 0.19430(15) 0.0231(6) Uani 1 1 d . .
C1 C 0.9179(4) 0.10320(18) 0.14112(18) 0.0235(7) Uani 1 1 d . .
N2 N 1.0264(3) 0.09651(15) 0.08403(15) 0.0271(6) Uani 1 1 d . .
C2 C 1.0960(4) 0.00421(19) 0.1686(2) 0.0302(8) Uani 1 1 d . .
H2A H 1.148337 -0.038695 0.194890 0.036 Uiso 1 1 calc R U
C3 C 1.1333(4) 0.0367(2) 0.1000(2) 0.0325(8) Uani 1 1 d . .
H3A H 1.218163 0.021368 0.067898 0.039 Uiso 1 1 calc R U
C4 C 0.8850(4) 0.02620(17) 0.26690(18) 0.0215(7) Uani 1 1 d . .
C5 C 0.9563(4) 0.04925(17) 0.33937(18) 0.0227(7) Uani 1 1 d . .
C6 C 0.8763(4) 0.02925(19) 0.40708(19) 0.0273(8) Uani 1 1 d . .
H6A H 0.919313 0.044128 0.456951 0.033 Uiso 1 1 calc R U
C7 C 0.7352(4) -0.01192(19) 0.4034(2) 0.0301(8) Uani 1 1 d . .
H7A H 0.681481 -0.023647 0.450379 0.036 Uiso 1 1 calc R U
C8 C 0.6729(4) -0.03568(19) 0.33253(19) 0.0273(8) Uani 1 1 d . .
H8A H 0.578076 -0.065523 0.331296 0.033 Uiso 1 1 calc R U
C9 C 0.7450(4) -0.01728(18) 0.26197(19) 0.0238(7) Uani 1 1 d . .
C10 C 1.1173(4) 0.08930(18) 0.34621(19) 0.0274(8) Uani 1 1 d . .
H10A H 1.138659 0.116650 0.295207 0.033 Uiso 1 1 calc R U
C11 C 1.1302(4) 0.1515(2) 0.4119(2) 0.0361(9) Uani 1 1 d . .
H11A H 1.040434 0.188126 0.408337 0.054 Uiso 1 1 calc R U
H11B H 1.227548 0.182057 0.406621 0.054 Uiso 1 1 calc R U
H11C H 1.130797 0.124381 0.463052 0.054 Uiso 1 1 calc R U
C12 C 1.2456(4) 0.0257(2) 0.3608(2) 0.0375(9) Uani 1 1 d . .
H12A H 1.248301 -0.011010 0.315876 0.056 Uiso 1 1 calc R U
H12B H 1.222381 -0.004523 0.408595 0.056 Uiso 1 1 calc R U
H12C H 1.347549 0.052190 0.367252 0.056 Uiso 1 1 calc R U
C13 C 0.6787(4) -0.04876(19) 0.18454(19) 0.0276(8) Uani 1 1 d . .
H13A H 0.718865 -0.014533 0.141087 0.033 Uiso 1 1 calc R U
C14 C 0.5016(4) -0.0479(3) 0.1802(2) 0.0478(11) Uani 1 1 d . .
H14A H 0.463725 0.006588 0.190093 0.072 Uiso 1 1 calc R U
H14B H 0.460344 -0.084348 0.219952 0.072 Uiso 1 1 calc R U
H14C H 0.465800 -0.065297 0.127813 0.072 Uiso 1 1 calc R U
C15 C 0.7381(5) -0.1352(2) 0.1725(2) 0.0437(10) Uani 1 1 d . .
H15A H 0.853001 -0.135692 0.174810 0.066 Uiso 1 1 calc R U
H15B H 0.701535 -0.154939 0.120987 0.066 Uiso 1 1 calc R U
H15C H 0.697577 -0.169841 0.213892 0.066 Uiso 1 1 calc R U
C16 C 1.0251(5) 0.1452(2) 0.0122(2) 0.0397(9) Uani 1 1 d . .
H16A H 0.965610 0.194487 0.020867 0.060 Uiso 1 1 calc R U
H16B H 0.975969 0.114727 -0.031042 0.060 Uiso 1 1 calc R U
H16C H 1.133033 0.158751 -0.001379 0.060 Uiso 1 1 calc R U
C17 C 0.7487(4) 0.25241(18) 0.2258(2) 0.0306(8) Uani 1 1 d . .
C18 C 0.5904(4) 0.22838(19) 0.2221(2) 0.0322(9) Uani 1 1 d . .
C19 C 0.5288(4) 0.24898(19) 0.1481(2) 0.0319(8) Uani 1 1 d . .
C20 C 0.6487(4) 0.29045(19) 0.10529(19) 0.0310(8) Uani 1 1 d . .
C21 C 0.7850(4) 0.29215(19) 0.1535(2) 0.0306(8) Uani 1 1 d . .
C22 C 0.8524(5) 0.2488(2) 0.2977(2) 0.0458(11) Uani 1 1 d . .
H22A H 0.835925 0.296689 0.329826 0.069 Uiso 1 1 calc R U
H22B H 0.962267 0.246353 0.282138 0.069 Uiso 1 1 calc R U
H22C H 0.826979 0.200890 0.328289 0.069 Uiso 1 1 calc R U
C23 C 0.5053(5) 0.1866(2) 0.2874(2) 0.0522(12) Uani 1 1 d . .
H23A H 0.483987 0.225049 0.329395 0.078 Uiso 1 1 calc R U
H23B H 0.570469 0.142907 0.308389 0.078 Uiso 1 1 calc R U
H23C H 0.406052 0.164747 0.266705 0.078 Uiso 1 1 calc R U
C24 C 0.3669(5) 0.2342(2) 0.1157(3) 0.0525(11) Uani 1 1 d . .
H24A H 0.308686 0.284839 0.113736 0.079 Uiso 1 1 calc R U
H24B H 0.312654 0.196129 0.149519 0.079 Uiso 1 1 calc R U
H24C H 0.373313 0.211996 0.062468 0.079 Uiso 1 1 calc R U
C25 C 0.6279(5) 0.3221(2) 0.0230(2) 0.0528(12) Uani 1 1 d . .
H25A H 0.569178 0.372530 0.024156 0.079 Uiso 1 1 calc R U
H25B H 0.569915 0.282818 -0.009140 0.079 Uiso 1 1 calc R U
H25C H 0.730902 0.331451 0.000302 0.079 Uiso 1 1 calc R U
C26 C 0.9421(4) 0.3293(2) 0.1367(2) 0.0437(10) Uani 1 1 d . .
H26A H 0.956478 0.377588 0.168808 0.066 Uiso 1 1 calc R U
H26B H 0.946256 0.343583 0.080852 0.066 Uiso 1 1 calc R U
H26C H 1.025587 0.290795 0.149441 0.066 Uiso 1 1 calc R U

loop_
_atom_site_aniso_label
_atom_site_aniso_U_11
_atom_site_aniso_U_22
_atom_site_aniso_U_33
_atom_site_aniso_U_23
_atom_site_aniso_U_13
_atom_site_aniso_U_12
Fe1 0.0234(3) 0.0213(2) 0.0267(3) -0.0012(2) -0.00228(19) 0.0011(2)
Cl1 0.0470(6) 0.0400(5) 0.0361(5) -0.0123(4) -0.0128(4) 0.0044(4)
N1 0.0214(16) 0.0224(14) 0.0256(15) -0.0024(12) -0.0003(12) 0.0044(12)
C1 0.028(2) 0.0218(16) 0.0209(17) -0.0045(14) 0.0007(15) -0.0053(14)
N2 0.0255(17) 0.0330(15) 0.0229(15) -0.0001(12) 0.0026(13) 0.0014(13)
C2 0.024(2) 0.0280(18) 0.038(2) -0.0014(16) 0.0038(16) 0.0060(15)
C3 0.026(2) 0.0363(19) 0.036(2) -0.0069(17) 0.0071(16) 0.0046(16)
C4 0.0217(19) 0.0188(15) 0.0240(17) 0.0032(13) 0.0033(14) 0.0036(13)
C5 0.0235(19) 0.0206(16) 0.0240(18) 0.0002(13) -0.0022(14) 0.0049(14)
C6 0.031(2) 0.0289(17) 0.0216(18) 0.0020(14) -0.0001(15) 0.0048(15)
C7 0.031(2) 0.0335(19) 0.0262(19) 0.0062(15) 0.0039(16) 0.0009(16)
C8 0.0198(19) 0.0268(17) 0.035(2) 0.0051(15) 0.0032(15) -0.0005(14)
C9 0.0220(19) 0.0201(15) 0.0292(19) -0.0010(14) -0.0024(15) 0.0061(14)
C10 0.025(2) 0.0288(17) 0.0282(19) 0.0039(14) -0.0025(15) -0.0028(15)
C11 0.037(2) 0.035(2) 0.036(2) -0.0004(16) -0.0068(18) -0.0081(17)
C12 0.028(2) 0.041(2) 0.043(2) 0.0070(18) -0.0011(17) -0.0021(17)
C13 0.024(2) 0.0300(18) 0.0289(19) -0.0025(15) 0.0024(15) -0.0034(15)
C14 0.027(2) 0.074(3) 0.042(2) -0.014(2) -0.0066(18) 0.001(2)
C15 0.055(3) 0.035(2) 0.042(2) -0.0070(18) 0.007(2) -0.0029(19)
C16 0.044(3) 0.049(2) 0.026(2) 0.0037(17) 0.0067(17) -0.0053(19)
C17 0.040(2) 0.0230(17) 0.0287(19) -0.0045(15) -0.0062(16) 0.0092(16)
C18 0.037(2) 0.0210(16) 0.039(2) -0.0008(15) 0.0079(17) 0.0038(16)
C19 0.024(2) 0.0271(18) 0.044(2) -0.0057(16) -0.0049(17) 0.0029(15)
C20 0.042(2) 0.0244(17) 0.0271(19) 0.0074(15) 0.0021(17) 0.0063(16)
C21 0.023(2) 0.0220(16) 0.047(2) -0.0087(16) 0.0050(17) -0.0015(15)
C22 0.056(3) 0.034(2) 0.047(2) -0.0047(18) -0.015(2) 0.0063(19)
C23 0.061(3) 0.042(2) 0.054(3) 0.013(2) 0.023(2) 0.007(2)
C24 0.033(3) 0.046(2) 0.078(3) -0.008(2) -0.006(2) 0.0015(19)
C25 0.070(3) 0.046(2) 0.043(2) 0.009(2) -0.001(2) 0.007(2)
C26 0.037(2) 0.033(2) 0.061(3) -0.0012(19) 0.007(2) -0.0044(18)

loop_
_atom_type_symbol
_atom_type_description
_atom_type_scat_dispersion_real
_atom_type_scat_dispersion_imag
_atom_type_scat_source
C C 0.0033 0.0016 'International Tables Vol C Tables 4.2.6.8 and 6.1.1.4'
H H 0.0000 0.0000 'International Tables Vol C Tables 4.2.6.8 and 6.1.1.4'
N N 0.0061 0.0033 'International Tables Vol C Tables 4.2.6.8 and 6.1.1.4'
Cl Cl 0.1484 0.1585 'International Tables Vol C Tables 4.2.6.8 and 6.1.1.4'
Fe Fe 0.3463 0.8444 'International Tables Vol C Tables 4.2.6.8 and 6.1.1.4'

loop_
_geom_angle_atom_site_label_1
_geom_angle_atom_site_label_2
_geom_angle_atom_site_label_3
_geom_angle
C1 Fe1 C17 104.38(13)
C1 Fe1 C21 109.85(13)
C17 Fe1 C21 39.39(13)
C1 Fe1 C20 142.31(14)
C17 Fe1 C20 64.45(12)
C21 Fe1 C20 38.11(13)
C1 Fe1 C19 167.28(13)
C17 Fe1 C19 63.72(13)
C21 Fe1 C19 64.40(12)
C20 Fe1 C19 38.74(13)
C1 Fe1 C18 130.36(13)
C17 Fe1 C18 38.08(13)
C21 Fe1 C18 64.47(13)
C20 Fe1 C18 63.71(12)
C19 Fe1 C18 37.27(13)
C1 Fe1 Cl1 94.88(9)
C17 Fe1 Cl1 160.41(10)
C21 Fe1 Cl1 135.75(10)
C20 Fe1 Cl1 102.05(10)
C19 Fe1 Cl1 96.78(9)
C18 Fe1 Cl1 124.23(10)
C1 N1 C2 111.5(3)
C1 N1 C4 125.5(3)
C2 N1 C4 123.0(2)
N2 C1 N1 102.7(3)
N2 C1 Fe1 124.0(2)
N1 C1 Fe1 132.5(2)
C1 N2 C3 112.2(3)
C1 N2 C16 123.8(3)
C3 N2 C16 124.0(3)
C3 C2 N1 106.3(3)
C3 C2 H2A 126.9
N1 C2 H2A 126.9
C2 C3 N2 107.3(3)
C2 C3 H3A 126.3
N2 C3 H3A 126.3
C9 C4 C5 122.9(3)
C9 C4 N1 118.6(3)
C5 C4 N1 118.4(3)
C6 C5 C4 116.5(3)
C6 C5 C10 119.8(3)
C4 C5 C10 123.6(3)
C7 C6 C5 121.5(3)
C7 C6 H6A 119.3
C5 C6 H6A 119.3
C8 C7 C6 120.4(3)
C8 C7 H7A 119.8
C6 C7 H7A 119.8
C7 C8 C9 121.7(3)
C7 C8 H8A 119.2
C9 C8 H8A 119.2
C8 C9 C4 117.0(3)
C8 C9 C13 120.5(3)
C4 C9 C13 122.3(3)
C11 C10 C5 113.8(3)
C11 C10 C12 108.1(3)
C5 C10 C12 110.2(3)
C11 C10 H10A 108.2
C5 C10 H10A 108.2
C12 C10 H10A 108.2
C10 C11 H11A 109.5
C10 C11 H11B 109.5
H11A C11 H11B 109.5
C10 C11 H11C 109.5
H11A C11 H11C 109.5
H11B C11 H11C 109.5
C10 C12 H12A 109.5
C10 C12 H12B 109.5
H12A C12 H12B 109.5
C10 C12 H12C 109.5
H12A C12 H12C 109.5
H12B C12 H12C 109.5
C14 C13 C9 113.2(3)
C14 C13 C15 109.5(3)
C9 C13 C15 108.7(3)
C14 C13 H13A 108.4
C9 C13 H13A 108.4
C15 C13 H13A 108.4
C13 C14 H14A 109.5
C13 C14 H14B 109.5
H14A C14 H14B 109.5
C13 C14 H14C 109.5
H14A C14 H14C 109.5
H14B C14 H14C 109.5
C13 C15 H15A 109.5
C13 C15 H15B 109.5
H15A C15 H15B 109.5
C13 C15 H15C 109.5
H15A C15 H15C 109.5
H15B C15 H15C 109.5
N2 C16 H16A 109.5
N2 C16 H16B 109.5
H16A C16 H16B 109.5
N2 C16 H16C 109.5
H16A C16 H16C 109.5
H16B C16 H16C 109.5
C18 C17 C21 108.5(3)
C18 C17 C22 125.1(3)
C21 C17 C22 125.8(3)
C18 C17 Fe1 73.49(19)
C21 C17 Fe1 70.83(18)
C22 C17 Fe1 129.0(2)
C19 C18 C17 108.2(3)
C19 C18 C23 126.7(4)
C17 C18 C23 125.0(3)
C19 C18 Fe1 71.0(2)
C17 C18 Fe1 68.43(19)
C23 C18 Fe1 125.6(2)
C18 C19 C20 108.4(3)
C18 C19 C24 128.2(4)
C20 C19 C24 123.4(3)
C18 C19 Fe1 71.7(2)
C20 C19 Fe1 70.45(19)
C24 C19 Fe1 124.6(2)
C21 C20 C19 107.5(3)
C21 C20 C25 127.9(3)
C19 C20 C25 124.5(3)
C21 C20 Fe1 69.51(18)
C19 C20 Fe1 70.82(18)
C25 C20 Fe1 123.2(3)
C20 C21 C17 107.4(3)
C20 C21 C26 128.6(3)
C17 C21 C26 124.0(3)
C20 C21 Fe1 72.37(19)
C17 C21 Fe1 69.77(18)
C26 C21 Fe1 124.1(2)
C17 C22 H22A 109.5
C17 C22 H22B 109.5
H22A C22 H22B 109.5
C17 C22 H22C 109.5
H22A C22 H22C 109.5
H22B C22 H22C 109.5
C18 C23 H23A 109.5
C18 C23 H23B 109.5
H23A C23 H23B 109.5
C18 C23 H23C 109.5
H23A C23 H23C 109.5
H23B C23 H23C 109.5
C19 C24 H24A 109.5
C19 C24 H24B 109.5
H24A C24 H24B 109.5
C19 C24 H24C 109.5
H24A C24 H24C 109.5
H24B C24 H24C 109.5
C20 C25 H25A 109.5
C20 C25 H25B 109.5
H25A C25 H25B 109.5
C20 C25 H25C 109.5
H25A C25 H25C 109.5
H25B C25 H25C 109.5
C21 C26 H26A 109.5
C21 C26 H26B 109.5
H26A C26 H26B 109.5
C21 C26 H26C 109.5
H26A C26 H26C 109.5
H26B C26 H26C 109.5

loop_
_geom_bond_atom_site_label_1
_geom_bond_atom_site_label_2
_geom_bond_distance
Fe1 C1 1.964(3)
Fe1 C17 2.123(3)
Fe1 C21 2.137(3)
Fe1 C20 2.175(3)
Fe1 C19 2.180(3)
Fe1 C18 2.189(3)
Fe1 Cl1 2.2508(9)
N1 C1 1.371(4)
N1 C2 1.396(4)
N1 C4 1.459(4)
C1 N2 1.360(4)
N2 C3 1.376(4)
N2 C16 1.467(4)
C2 C3 1.332(5)
C2 H2A 0.9500
C3 H3A 0.9500
C4 C9 1.399(4)
C4 C5 1.416(4)
C5 C6 1.391(4)
C5 C10 1.530(4)
C6 C7 1.386(5)
C6 H6A 0.9500
C7 C8 1.365(5)
C7 H7A 0.9500
C8 C9 1.394(4)
C8 H8A 0.9500
C9 C13 1.516(4)
C10 C11 1.528(4)
C10 C12 1.540(5)
C10 H10A 1.0000
C11 H11A 0.9800
C11 H11B 0.9800
C11 H11C 0.9800
C12 H12A 0.9800
C12 H12B 0.9800
C12 H12C 0.9800
C13 C14 1.511(5)
C13 C15 1.544(5)
C13 H13A 1.0000
C14 H14A 0.9800
C14 H14B 0.9800
C14 H14C 0.9800
C15 H15A 0.9800
C15 H15B 0.9800
C15 H15C 0.9800
C16 H16A 0.9800
C16 H16B 0.9800
C16 H16C 0.9800
C17 C18 1.408(5)
C17 C21 1.436(5)
C17 C22 1.496(5)
C18 C19 1.396(5)
C18 C23 1.510(5)
C19 C20 1.444(5)
C19 C24 1.497(5)
C20 C21 1.408(5)
C20 C25 1.502(5)
C21 C26 1.509(5)
C22 H22A 0.9800
C22 H22B 0.9800
C22 H22C 0.9800
C23 H23A 0.9800
C23 H23B 0.9800
C23 H23C 0.9800
C24 H24A 0.9800
C24 H24B 0.9800
C24 H24C 0.9800
C25 H25A 0.9800
C25 H25B 0.9800
C25 H25C 0.9800
C26 H26A 0.9800
C26 H26B 0.9800
C26 H26C 0.9800

loop_
_geom_torsion_atom_site_label_1
_geom_torsion_atom_site_label_2
_geom_torsion_atom_site_label_3
_geom_torsion_atom_site_label_4
_geom_torsion
C2 N1 C1 N2 -1.5(3)
C4 N1 C1 N2 -178.3(3)
C2 N1 C1 Fe1 168.5(2)
C4 N1 C1 Fe1 -8.3(4)
N1 C1 N2 C3 1.3(3)
Fe1 C1 N2 C3 -169.8(2)
N1 C1 N2 C16 178.8(3)
Fe1 C1 N2 C16 7.7(4)
C1 N1 C2 C3 1.2(4)
C4 N1 C2 C3 178.1(3)
N1 C2 C3 N2 -0.3(4)
C1 N2 C3 C2 -0.7(4)
C16 N2 C3 C2 -178.2(3)
C1 N1 C4 C9 74.5(4)
C2 N1 C4 C9 -102.0(4)
C1 N1 C4 C5 -108.1(3)
C2 N1 C4 C5 75.5(4)
C9 C4 C5 C6 -2.6(4)
N1 C4 C5 C6 -179.9(3)
C9 C4 C5 C10 173.6(3)
N1 C4 C5 C10 -3.8(4)
C4 C5 C6 C7 0.7(5)
C10 C5 C6 C7 -175.6(3)
C5 C6 C7 C8 1.6(5)
C6 C7 C8 C9 -2.3(5)
C7 C8 C9 C4 0.5(5)
C7 C8 C9 C13 176.2(3)
C5 C4 C9 C8 2.0(5)
N1 C4 C9 C8 179.4(3)
C5 C4 C9 C13 -173.7(3)
N1 C4 C9 C13 3.7(4)
C6 C5 C10 C11 -39.4(4)
C4 C5 C10 C11 144.6(3)
C6 C5 C10 C12 82.2(4)
C4 C5 C10 C12 -93.9(4)
C8 C9 C13 C14 39.1(4)
C4 C9 C13 C14 -145.4(3)
C8 C9 C13 C15 -82.8(4)
C4 C9 C13 C15 92.7(4)
C21 C17 C18 C19 2.5(4)
C22 C17 C18 C19 173.5(3)
Fe1 C17 C18 C19 -60.1(2)
C21 C17 C18 C23 -178.2(3)
C22 C17 C18 C23 -7.2(5)
Fe1 C17 C18 C23 119.2(3)
C21 C17 C18 Fe1 62.6(2)
C22 C17 C18 Fe1 -126.4(3)
C17 C18 C19 C20 -2.8(4)
C23 C18 C19 C20 178.0(3)
Fe1 C18 C19 C20 -61.3(2)
C17 C18 C19 C24 178.5(3)
C23 C18 C19 C24 -0.7(6)
Fe1 C18 C19 C24 120.1(4)
C17 C18 C19 Fe1 58.5(2)
C23 C18 C19 Fe1 -120.8(3)
C18 C19 C20 C21 2.0(4)
C24 C19 C20 C21 -179.3(3)
Fe1 C19 C20 C21 -60.1(2)
C18 C19 C20 C25 179.7(3)
C24 C19 C20 C25 -1.5(5)
Fe1 C19 C20 C25 117.7(3)
C18 C19 C20 Fe1 62.1(2)
C24 C19 C20 Fe1 -119.2(3)
C19 C20 C21 C17 -0.4(4)
C25 C20 C21 C17 -178.1(3)
Fe1 C20 C21 C17 -61.3(2)
C19 C20 C21 C26 -179.1(3)
C25 C20 C21 C26 3.2(6)
Fe1 C20 C21 C26 119.9(4)
C19 C20 C21 Fe1 60.9(2)
C25 C20 C21 Fe1 -116.7(4)
C18 C17 C21 C20 -1.3(4)
C22 C17 C21 C20 -172.2(3)
Fe1 C17 C21 C20 63.0(2)
C18 C17 C21 C26 177.5(3)
C22 C17 C21 C26 6.6(5)
Fe1 C17 C21 C26 -118.2(3)
C18 C17 C21 Fe1 -64.3(2)
C22 C17 C21 Fe1 124.8(3)
